data_2002441
loop_
_publ_author_name
'Lalla, A'
'Mueller-Buschbaum, Hk'

_publ_section_title
;
Zur Verbindungsbildung Me O:M2 O3. XI Die Kristallstruktur von Ba In2 O4
;
_journal_name_full 'Journal of the Less-Common Metals'
_journal_page_first 233
_journal_page_last 241
_journal_paper_doi 10.1016/0022-5088(89)90209-9
_journal_volume 154
_journal_year 1989
_chemical_formula_structural 'Ba (In2 O4)'
_chemical_formula_sum 'Ba In2 O4'
_chemical_name_systematic 'Barium tetraoxodiindate'
_space_group_IT_number 14
_symmetry_cell_setting monoclinic
_symmetry_Int_Tables_number 14
_symmetry_space_group_name_Hall '-P 2yab'
_symmetry_space_group_name_H-M 'P 1 21/a 1'
_cell_angle_alpha 90
_cell_angle_beta 110.02
_cell_angle_gamma 90
_cell_formula_units_Z 16
_cell_length_a 14.432(3)
_cell_length_b 5.833(1)
_cell_length_c 20.79199(300)
_cell_volume 1644.5
_refine_ls_R_factor_all 0.11
_cod_database_code 2002441

loop_
_symmetry_equiv_pos_as_xyz
x,y,z
1/2-x,1/2+y,-z
-x,-y,-z
1/2+x,1/2-y,z

loop_
_atom_site_label
_atom_site_type_symbol
_atom_site_symmetry_multiplicity
_atom_site_Wyckoff_symbol
_atom_site_fract_x
_atom_site_fract_y
_atom_site_fract_z
_atom_site_occupancy
_atom_site_attached_hydrogens
_atom_site_calc_flag
Ba1 Ba2+ 4 e 0.9372(1) 0.7411(3) 0.0405(1) 1. 0 d
Ba2 Ba2+ 4 e 0.9376(1) 0.7420(3) 0.5404(1) 1. 0 d
Ba3 Ba2+ 4 e 0.8089(1) 0.2418(3) 0.1234(1) 1. 0 d
Ba4 Ba2+ 4 e 0.8092(1) 0.2429(3) 0.6239(1) 1. 0 d
In1 In3+ 4 e 0.4295(1) 0.7499(3) 0.3640(1) 1. 0 d
In2 In3+ 4 e 0.4299(1) 0.7490(3) 0.8638(1) 1. 0 d
In3 In3+ 4 e 0.1859(1) 0.7585(3) 0.0409(1) 1. 0 d
In4 In3+ 4 e 0.1866(1) 0.7582(3) 0.5407(1) 1. 0 d
In5 In3+ 4 e 0.5523(1) 0.2502(3) 0.2777(1) 1. 0 d
In6 In3+ 4 e 0.5541(1) 0.2395(3) 0.7771(1) 1. 0 d
In7 In3+ 4 e 0.3074(1) 0.2454(3) 0.3109(1) 1. 0 d
In8 In3+ 4 e 0.3064(1) 0.2458(3) 0.8110(1) 1. 0 d
O1 O2- 4 e 0.848(1) 0.993(3) 0.396(1) 1. 0 d
O2 O2- 4 e 0.845(1) 0.992(3) 0.887(1) 1. 0 d
O3 O2- 4 e 0.565(2) 0.563(4) 0.211(1) 1. 0 d
O4 O2- 4 e 0.567(1) 0.546(3) 0.709(1) 1. 0 d
O5 O2- 4 e 0.883(1) 0.458(3) 0.407(1) 1. 0 d
O6 O2- 4 e 0.884(1) 0.461(3) 0.904(1) 1. 0 d
O7 O2- 4 e 0.766(1) 0.514(3) 0.005(1) 1. 0 d
O8 O2- 4 e 0.765(2) 0.512(4) 0.504(1) 1. 0 d
O9 O2- 4 e 0.982(1) 0.418(3) 0.183(1) 1. 0 d
O10 O2- 4 e 0.982(1) 0.427(3) 0.684(1) 1. 0 d
O11 O2- 4 e 0.055(1) 0.800(3) 0.452(1) 1. 0 d
O12 O2- 4 e 0.052(1) 0.803(3) 0.956(1) 1. 0 d
O13 O2- 4 e 0.196(1) 0.400(3) 0.230(1) 1. 0 d
O14 O2- 4 e 0.188(2) 0.400(3) 0.736(1) 1. 0 d
O15 O2- 4 e 0.181(1) 0.202(3) 0.359(1) 1. 0 d
O16 O2- 4 e 0.181(1) 0.208(3) 0.859(1) 1. 0 d

loop_
_atom_type_symbol
_atom_type_oxidation_number
Ba2+ 2.000
In3+ 3.000
O2- -2.000
